data_2313028
loop_
_publ_author_name
'de Farias, Renan Lira'
'Beck, Johannes'
'Daniels, J&#xf6;rg'
'de Oliveira, Adriano Bof'

_publ_section_title
;
 Synthesis, crystal structure and Hirshfeld analysis of the
 bis-{(<i>E</i>)-2-[1-(benzo[<i>d</i>][1,3]dioxol-5-yl)ethylidene]-<i>N</i>-ethyl-hydrazine-1-carbo-thio-amide-&#x3ba;<i>S</i>}di-chlorido-mercury(II)
 complex.
;
_journal_coeditor_code YZ2078
_journal_issue 'Pt 6'
_journal_name_full 'Acta crystallographica. Section E, Crystallographic communications'
_journal_page_first 656
_journal_page_last 664
_journal_paper_doi 10.1107/S2056989026004822
_journal_volume 82
_journal_year 2026
_chemical_formula_iupac '[Hg Cl2 (C12 H15 N3 O2 S)2]'
_chemical_formula_moiety 'C24 H30 Cl2 Hg N6 O4 S2'
_chemical_formula_sum 'C24 H30 Cl2 Hg N6 O4 S2'
_chemical_formula_weight 802.15
_chemical_name_systematic
Bis{(<i>E</i>)-2-[1-(benzo[<i>d</i>][1,3]dioxol-5-yl)ethylidene]-<i>N</i>-ethylhydrazine-1-carbothioamide-\k<i>S</i>}dichloridomercury(II)
_space_group_crystal_system triclinic
_space_group_IT_number 2
_space_group_name_Hall '-P 1'
_space_group_name_H-M_alt 'P -1'
_atom_sites_solution_hydrogens mixed
_atom_sites_solution_primary direct
_atom_sites_solution_secondary difmap
_audit_creation_method SHELXL-2019/3
_cell_angle_alpha 94.616(3)
_cell_angle_beta 101.797(3)
_cell_angle_gamma 91.079(3)
_cell_formula_units_Z 2
_cell_length_a 9.4412(5)
_cell_length_b 10.4130(5)
_cell_length_c 15.4626(8)
_cell_measurement_reflns_used 37747
_cell_measurement_temperature 293
_cell_measurement_theta_max 25.682
_cell_measurement_theta_min 2.91
_cell_volume 1482.24(13)
_computing_cell_refinement
;
HKL and Scalepack (Otwinowski & Minor, 1997)
;
_computing_data_collection
;
COLLECT (Nonius, 1998)
;
_computing_data_reduction
;
HKL, Denzo and Scalepack (Otwinowski & Minor, 1997)
;
_computing_molecular_graphics
;
<i>CrystalExplorer</i> 17.5 (Mackenzie <i>et al.</i>, 2017 & Turner
<i>et al.</i>  2017), DIAMOND 3.2 (Brandenburg, 2006), Mercury
4.0 (Macrae  <i>et al.</i>, 2020)
;
_computing_publication_material
;
WinGX (Farrugia, 2012), enCIFer (Allen <i>et al.</i>, 2004) and
publCIF (Westrip, 2010)
;
_computing_structure_refinement
;
<i>SHELXL2019/3</i> (Sheldrick, 2015)
;
_computing_structure_solution
;
SIR-92 (Altomare <i>et al.</i>, 1994)
;
_diffrn_ambient_temperature 293
_diffrn_detector_area_resol_mean 9
_diffrn_measured_fraction_theta_full 0.998
_diffrn_measured_fraction_theta_max 0.995
_diffrn_measurement_device_type 'Enraf--Nonius FR590 Kappa CCD'
_diffrn_measurement_method 'CCD rotation images, thick slices, \k-goniostat'
_diffrn_radiation_monochromator 'Horizontally mounted graphite crystal'
_diffrn_radiation_probe x-ray
_diffrn_radiation_type MoK\a
_diffrn_radiation_wavelength 0.71073
_diffrn_reflns_av_R_equivalents 0.0644
_diffrn_reflns_av_unetI/netI 0.0753
_diffrn_reflns_limit_h_max 11
_diffrn_reflns_limit_h_min -9
_diffrn_reflns_limit_k_max 12
_diffrn_reflns_limit_k_min -12
_diffrn_reflns_limit_l_max 18
_diffrn_reflns_limit_l_min -18
_diffrn_reflns_number 17004
_diffrn_reflns_theta_full 25.242
_diffrn_reflns_theta_max 25.733
_diffrn_reflns_theta_min 3.006
_diffrn_source 'sealed X-ray tube'
_exptl_absorpt_coefficient_mu 5.554
_exptl_absorpt_correction_T_max 0.7235
_exptl_absorpt_correction_T_min 0.6336
_exptl_absorpt_correction_type analytical
_exptl_absorpt_process_details
;
[using the algorithm from de Meulenaer & Tompa (1965), in Alcock
(1970)]
;
_exptl_crystal_colour colourless
_exptl_crystal_density_diffrn 1.797
_exptl_crystal_description block
_exptl_crystal_F_000 788
_exptl_crystal_size_max 0.082
_exptl_crystal_size_mid 0.080
_exptl_crystal_size_min 0.066
_refine_diff_density_max 0.532
_refine_diff_density_min -1.286
_refine_ls_extinction_method none
_refine_ls_goodness_of_fit_ref 0.967
_refine_ls_hydrogen_treatment mixed
_refine_ls_matrix_type full
_refine_ls_number_parameters 434
_refine_ls_number_reflns 5627
_refine_ls_number_restraints 0
_refine_ls_restrained_S_all 0.967
_refine_ls_R_factor_all 0.0738
_refine_ls_R_factor_gt 0.0360
_refine_ls_shift/su_max 0.000
_refine_ls_shift/su_mean 0.000
_refine_ls_structure_factor_coef Fsqd
_refine_ls_weighting_details 'w=1/[\s^2^(Fo^2^)+(0.0254P)^2^] where P=(Fo^2^+2Fc^2^)/3'
_refine_ls_weighting_scheme calc
_refine_ls_wR_factor_gt 0.0643
_refine_ls_wR_factor_ref 0.0739
_reflns_number_gt 3849
_reflns_number_total 5627
_reflns_threshold_expression 'I > 2\s(I)'
_cod_data_source_file yz2078.cif
_cod_data_source_block I
_cod_database_code 2313028
_shelx_space_group_comment
;
The symmetry employed for this shelxl refinement is uniquely defined
by the following loop, which should always be used as a source of
symmetry information in preference to the above space-group names.
They are only intended as comments.
;
_shelx_estimated_absorpt_t_min 0.659
_shelx_estimated_absorpt_t_max 0.711

loop_
_space_group_symop_operation_xyz
'x, y, z'
'-x, -y, -z'

loop_
_atom_site_type_symbol
_atom_site_label
_atom_site_fract_x
_atom_site_fract_y
_atom_site_fract_z
_atom_site_U_iso_or_equiv
_atom_site_adp_type
_atom_site_calc_flag
_atom_site_occupancy
_atom_site_disorder_assembly
_atom_site_disorder_group
C C1 0.3201(6) 0.0745(5) -0.0107(4) 0.0493(15) Uani d 1 . .
C C2 0.3079(9) 0.1267(7) 0.0731(5) 0.075(2) Uani d 1 . .
C C3 0.2253(10) 0.0656(9) 0.1249(6) 0.095(3) Uani d 1 . .
C C4 0.1552(7) -0.0474(7) 0.0891(5) 0.069(2) Uani d 1 . .
C C5 0.1682(6) -0.0989(5) 0.0070(5) 0.0578(17) Uani d 1 . .
C C6 0.2461(7) -0.0429(6) -0.0440(5) 0.0574(18) Uani d 1 . .
C C7 0.0225(9) -0.2283(7) 0.0626(7) 0.102(3) Uani d 1 . .
H H7A -0.082097 -0.229416 0.043760 0.122 Uiso calc 1 . .
H H7B 0.049474 -0.308882 0.087752 0.122 Uiso calc 1 . .
C C8 0.4078(6) 0.1421(5) -0.0636(4) 0.0460(14) Uani d 1 . .
C C9 0.4074(9) 0.0888(7) -0.1563(4) 0.086(2) Uani d 1 . .
H H9A 0.325785 0.119674 -0.195928 0.130 Uiso calc 1 . .
H H9B 0.401075 -0.003678 -0.159620 0.130 Uiso calc 1 . .
H H9C 0.495177 0.116033 -0.172778 0.130 Uiso calc 1 . .
C C10 0.6490(5) 0.4092(5) -0.0252(3) 0.0381(13) Uani d 1 . .
C C11 0.7496(7) 0.5229(6) 0.1225(4) 0.0493(15) Uani d 1 . .
C C12 0.8945(8) 0.4736(8) 0.1636(6) 0.0673(19) Uani d 1 . .
C C13 0.2798(6) 0.9187(5) -0.5172(4) 0.0486(15) Uani d 1 . .
C C14 0.2181(7) 1.0385(6) -0.5100(4) 0.0508(16) Uani d 1 . .
C C15 0.1042(7) 1.0655(6) -0.5742(4) 0.0562(16) Uani d 1 . .
C C16 0.0471(7) 0.9789(7) -0.6435(5) 0.0688(19) Uani d 1 . .
C C17 0.1021(9) 0.8602(8) -0.6533(5) 0.087(3) Uani d 1 . .
C C18 0.2212(8) 0.8313(7) -0.5881(5) 0.071(2) Uani d 1 . .
C C19 -0.0681(8) 1.1626(7) -0.6631(6) 0.094(3) Uani d 1 . .
H H19A -0.035336 1.217659 -0.703384 0.112 Uiso calc 1 . .
H H19B -0.164525 1.187025 -0.657277 0.112 Uiso calc 1 . .
C C20 0.4050(6) 0.8819(5) -0.4499(3) 0.0451(14) Uani d 1 . .
C C21 0.4509(7) 0.9660(5) -0.3654(4) 0.0616(18) Uani d 1 . .
H H21A 0.415495 0.928486 -0.318813 0.092 Uiso calc 1 . .
H H21B 0.412063 1.049886 -0.372845 0.092 Uiso calc 1 . .
H H21C 0.554710 0.973733 -0.350127 0.092 Uiso calc 1 . .
C C22 0.6615(6) 0.6425(5) -0.4229(4) 0.0444(14) Uani d 1 . .
C C23 0.7439(9) 0.5099(7) -0.5426(5) 0.0636(19) Uani d 1 . .
C C24 0.8561(9) 0.5668(10) -0.5836(6) 0.086(2) Uani d 1 . .
H HN2 0.547(5) 0.304(4) -0.126(3) 0.026(14) Uiso d 1 . .
H HN3 0.620(5) 0.374(4) 0.080(3) 0.025(15) Uiso d 1 . .
H HN5 0.571(7) 0.752(6) -0.348(5) 0.08(2) Uiso d 1 . .
H HN6 0.599(7) 0.655(6) -0.542(4) 0.07(2) Uiso d 1 . .
H H2 0.367(7) 0.206(6) 0.097(4) 0.08(2) Uiso d 1 . .
H H3 0.223(7) 0.104(6) 0.182(5) 0.08(2) Uiso d 1 . .
H H6 0.243(7) -0.078(6) -0.097(4) 0.07(2) Uiso d 1 . .
H H11A 0.694(5) 0.549(4) 0.167(3) 0.028(13) Uiso d 1 . .
H H11B 0.757(6) 0.600(6) 0.094(4) 0.064(19) Uiso d 1 . .
H H12A 0.946(6) 0.449(5) 0.121(4) 0.051(18) Uiso d 1 . .
H H12B 0.968(8) 0.563(7) 0.197(5) 0.12(3) Uiso d 1 . .
H H12C 0.886(7) 0.400(6) 0.201(4) 0.08(2) Uiso d 1 . .
H H14 0.252(7) 1.096(6) -0.469(4) 0.07(2) Uiso d 1 . .
H H17 0.043(7) 0.792(6) -0.702(4) 0.08(2) Uiso d 1 . .
H H18 0.260(6) 0.752(6) -0.589(4) 0.060(19) Uiso d 1 . .
H H23A 0.774(6) 0.460(6) -0.493(4) 0.065(19) Uiso d 1 . .
H H23B 0.683(7) 0.460(6) -0.584(5) 0.09(2) Uiso d 1 . .
H H24A 0.792(7) 0.631(6) -0.640(5) 0.09(2) Uiso d 1 . .
H H24B 0.924(8) 0.624(6) -0.537(5) 0.09(2) Uiso d 1 . .
H H24C 0.931(9) 0.500(8) -0.616(6) 0.13(3) Uiso d 1 . .
Cl Cl1 0.42642(16) 0.68707(14) -0.23721(9) 0.0516(4) Uani d 1 . .
Cl Cl2 0.4929(2) 0.31509(14) -0.29256(10) 0.0685(5) Uani d 1 . .
Hg Hg1 0.62812(3) 0.52412(2) -0.23243(2) 0.05213(10) Uani d 1 . .
N N1 0.4794(5) 0.2433(4) -0.0241(3) 0.0445(11) Uani d 1 . .
N N2 0.5602(5) 0.3131(4) -0.0711(3) 0.0429(12) Uani d 1 . .
N N3 0.6593(5) 0.4255(5) 0.0609(3) 0.0427(12) Uani d 1 . .
N N4 0.4667(5) 0.7771(5) -0.4701(3) 0.0472(12) Uani d 1 . .
N N5 0.5754(5) 0.7378(5) -0.4026(3) 0.0503(13) Uani d 1 . .
N N6 0.6554(6) 0.6068(5) -0.5071(3) 0.0524(13) Uani d 1 . .
O O1 0.0695(6) -0.1239(6) 0.1266(4) 0.0980(17) Uani d 1 . .
O O2 0.0884(6) -0.2141(4) -0.0112(4) 0.0935(17) Uani d 1 . .
O O3 0.0275(5) 1.1772(4) -0.5793(3) 0.0834(15) Uani d 1 . .
O O4 -0.0707(6) 1.0307(5) -0.6972(4) 0.0996(18) Uani d 1 . .
S S1 0.75042(16) 0.50784(14) -0.07567(9) 0.0506(4) Uani d 1 . .
S S2 0.78087(16) 0.58069(17) -0.33820(10) 0.0586(4) Uani d 1 . .

loop_
_atom_site_aniso_label
_atom_site_aniso_U_11
_atom_site_aniso_U_22
_atom_site_aniso_U_33
_atom_site_aniso_U_12
_atom_site_aniso_U_13
_atom_site_aniso_U_23
C1 0.049(4) 0.044(3) 0.054(4) -0.002(3) 0.011(3) 0.008(3)
C2 0.092(6) 0.077(5) 0.055(5) -0.032(4) 0.015(4) 0.001(4)
C3 0.107(7) 0.117(7) 0.062(5) -0.051(6) 0.026(5) 0.001(5)
C4 0.065(5) 0.074(5) 0.074(5) -0.007(4) 0.015(4) 0.036(4)
C5 0.047(4) 0.042(3) 0.088(5) -0.004(3) 0.019(4) 0.014(3)
C6 0.054(4) 0.052(4) 0.067(5) -0.002(3) 0.017(4) 0.001(4)
C7 0.078(6) 0.058(5) 0.185(10) 0.007(4) 0.053(6) 0.032(6)
C8 0.050(4) 0.044(3) 0.043(3) 0.005(3) 0.006(3) 0.006(3)
C9 0.128(7) 0.079(5) 0.050(4) -0.043(5) 0.022(4) -0.007(4)
C10 0.036(3) 0.042(3) 0.036(3) 0.006(2) 0.004(2) 0.012(2)
C11 0.055(4) 0.056(4) 0.036(3) -0.002(3) 0.009(3) 0.001(3)
C12 0.055(5) 0.082(5) 0.065(5) 0.003(4) 0.012(4) 0.010(4)
C13 0.051(4) 0.051(4) 0.045(4) -0.003(3) 0.010(3) 0.009(3)
C14 0.055(4) 0.044(4) 0.055(4) -0.004(3) 0.013(3) 0.008(3)
C15 0.051(4) 0.055(4) 0.065(4) 0.005(3) 0.012(3) 0.015(3)
C16 0.064(5) 0.073(5) 0.064(5) 0.007(4) 0.000(4) 0.010(4)
C17 0.092(6) 0.079(5) 0.073(5) 0.007(5) -0.019(5) -0.006(4)
C18 0.079(5) 0.063(5) 0.063(5) 0.015(4) -0.005(4) 0.002(4)
C19 0.070(5) 0.074(5) 0.131(8) 0.009(4) -0.003(5) 0.031(5)
C20 0.057(4) 0.047(3) 0.034(3) -0.008(3) 0.013(3) 0.010(3)
C21 0.079(5) 0.051(4) 0.050(4) 0.004(3) 0.003(3) 0.000(3)
C22 0.042(3) 0.050(3) 0.044(4) -0.001(3) 0.013(3) 0.011(3)
C23 0.075(5) 0.069(5) 0.046(4) 0.010(4) 0.013(4) -0.002(4)
C24 0.067(5) 0.118(7) 0.083(6) 0.016(5) 0.037(5) -0.003(6)
Cl1 0.0573(9) 0.0581(9) 0.0434(8) 0.0080(7) 0.0164(7) 0.0111(7)
Cl2 0.1078(14) 0.0508(9) 0.0429(9) -0.0072(9) 0.0067(9) 0.0045(7)
Hg1 0.06164(17) 0.05620(15) 0.04099(14) 0.00356(10) 0.01264(10) 0.01320(10)
N1 0.049(3) 0.046(3) 0.038(3) -0.001(2) 0.006(2) 0.011(2)
N2 0.048(3) 0.048(3) 0.031(3) -0.001(2) 0.005(2) 0.005(2)
N3 0.043(3) 0.050(3) 0.036(3) -0.010(2) 0.007(2) 0.010(2)
N4 0.052(3) 0.055(3) 0.036(3) 0.009(2) 0.009(2) 0.011(2)
N5 0.056(3) 0.063(3) 0.032(3) 0.005(3) 0.008(3) 0.011(3)
N6 0.061(3) 0.057(3) 0.041(3) 0.011(3) 0.013(3) 0.006(3)
O1 0.094(4) 0.109(4) 0.100(4) -0.033(3) 0.031(3) 0.038(3)
O2 0.088(4) 0.057(3) 0.146(5) -0.017(3) 0.051(4) 0.007(3)
O3 0.077(3) 0.070(3) 0.099(4) 0.023(3) 0.000(3) 0.022(3)
O4 0.079(4) 0.099(4) 0.106(4) 0.021(3) -0.021(3) 0.017(3)
S1 0.0488(9) 0.0633(9) 0.0398(8) -0.0082(7) 0.0055(7) 0.0165(7)
S2 0.0478(9) 0.0863(12) 0.0470(9) 0.0118(8) 0.0132(7) 0.0258(8)

loop_
_atom_type_symbol
_atom_type_description
_atom_type_scat_dispersion_real
_atom_type_scat_dispersion_imag
_atom_type_scat_source
C C 0.0033 0.0016 'International Tables Vol C Tables 4.2.6.8 and 6.1.1.4'
H H 0.0000 0.0000 'International Tables Vol C Tables 4.2.6.8 and 6.1.1.4'
Cl Cl 0.1484 0.1585 'International Tables Vol C Tables 4.2.6.8 and 6.1.1.4'
Hg Hg -2.3894 9.2266 'International Tables Vol C Tables 4.2.6.8 and 6.1.1.4'
N N 0.0061 0.0033 'International Tables Vol C Tables 4.2.6.8 and 6.1.1.4'
O O 0.0106 0.0060 'International Tables Vol C Tables 4.2.6.8 and 6.1.1.4'
S S 0.1246 0.1234 'International Tables Vol C Tables 4.2.6.8 and 6.1.1.4'

loop_
_geom_angle_atom_site_label_1
_geom_angle_atom_site_label_2
_geom_angle_atom_site_label_3
_geom_angle_site_symmetry_1
_geom_angle_site_symmetry_3
_geom_angle
_geom_angle_publ_flag
C2 C1 C6 . . 118.3(6) ?
C2 C1 C8 . . 120.8(5) ?
C6 C1 C8 . . 121.0(6) ?
C1 C2 C3 . . 122.3(7) ?
C1 C2 H2 . . 116(4) ?
C3 C2 H2 . . 121(4) ?
C4 C3 C2 . . 116.9(8) ?
C4 C3 H3 . . 124(4) ?
C2 C3 H3 . . 119(4) ?
C3 C4 O1 . . 127.4(8) ?
C3 C4 C5 . . 120.7(7) ?
O1 C4 C5 . . 111.9(6) ?
C6 C5 C4 . . 123.8(6) ?
C6 C5 O2 . . 128.3(7) ?
C4 C5 O2 . . 107.9(6) ?
C5 C6 C1 . . 118.0(7) ?
C5 C6 H6 . . 118(4) ?
C1 C6 H6 . . 123(4) ?
O1 C7 O2 . . 108.6(6) ?
O1 C7 H7A . . 110.0 ?
O2 C7 H7A . . 110.0 ?
O1 C7 H7B . . 110.0 ?
O2 C7 H7B . . 110.0 ?
H7A C7 H7B . . 108.4 ?
N1 C8 C1 . . 115.6(5) ?
N1 C8 C9 . . 125.4(5) ?
C1 C8 C9 . . 119.0(5) ?
C8 C9 H9A . . 109.5 ?
C8 C9 H9B . . 109.5 ?
H9A C9 H9B . . 109.5 ?
C8 C9 H9C . . 109.5 ?
H9A C9 H9C . . 109.5 ?
H9B C9 H9C . . 109.5 ?
N3 C10 N2 . . 118.1(5) ?
N3 C10 S1 . . 119.7(4) ?
N2 C10 S1 . . 122.3(4) ?
N3 C11 C12 . . 112.5(6) ?
N3 C11 H11A . . 106(3) ?
C12 C11 H11A . . 112(3) ?
N3 C11 H11B . . 110(3) ?
C12 C11 H11B . . 113(4) ?
H11A C11 H11B . . 102(4) ?
C11 C12 H12A . . 111(4) ?
C11 C12 H12B . . 107(4) ?
H12A C12 H12B . . 97(5) ?
C11 C12 H12C . . 112(4) ?
H12A C12 H12C . . 109(5) ?
H12B C12 H12C . . 118(5) ?
C18 C13 C14 . . 119.0(6) ?
C18 C13 C20 . . 119.3(6) ?
C14 C13 C20 . . 121.7(5) ?
C15 C14 C13 . . 118.3(6) ?
C15 C14 H14 . . 119(4) ?
C13 C14 H14 . . 123(4) ?
C16 C15 C14 . . 122.2(6) ?
C16 C15 O3 . . 110.2(6) ?
C14 C15 O3 . . 127.5(6) ?
C15 C16 C17 . . 121.9(6) ?
C15 C16 O4 . . 109.8(6) ?
C17 C16 O4 . . 128.3(6) ?
C16 C17 C18 . . 116.7(7) ?
C16 C17 H17 . . 118(3) ?
C18 C17 H17 . . 124(3) ?
C13 C18 C17 . . 121.9(7) ?
C13 C18 H18 . . 117(4) ?
C17 C18 H18 . . 121(4) ?
O3 C19 O4 . . 108.4(5) ?
O3 C19 H19A . . 110.0 ?
O4 C19 H19A . . 110.0 ?
O3 C19 H19B . . 110.0 ?
O4 C19 H19B . . 110.0 ?
H19A C19 H19B . . 108.4 ?
N4 C20 C13 . . 116.1(5) ?
N4 C20 C21 . . 124.8(5) ?
C13 C20 C21 . . 119.1(5) ?
C20 C21 H21A . . 109.5 ?
C20 C21 H21B . . 109.5 ?
H21A C21 H21B . . 109.5 ?
C20 C21 H21C . . 109.5 ?
H21A C21 H21C . . 109.5 ?
H21B C21 H21C . . 109.5 ?
N6 C22 N5 . . 118.0(5) ?
N6 C22 S2 . . 123.2(5) ?
N5 C22 S2 . . 118.7(4) ?
N6 C23 C24 . . 113.1(6) ?
N6 C23 H23A . . 102(4) ?
C24 C23 H23A . . 118(4) ?
N6 C23 H23B . . 106(5) ?
C24 C23 H23B . . 109(5) ?
H23A C23 H23B . . 107(6) ?
C23 C24 H24A . . 106(3) ?
C23 C24 H24B . . 109(4) ?
H24A C24 H24B . . 110(5) ?
C23 C24 H24C . . 120(4) ?
H24A C24 H24C . . 108(5) ?
H24B C24 H24C . . 105(6) ?
S1 Hg1 S2 . . 117.71(5) ?
S1 Hg1 Cl2 . . 109.19(5) ?
S2 Hg1 Cl2 . . 107.93(6) ?
S1 Hg1 Cl1 . . 109.03(5) ?
S2 Hg1 Cl1 . . 108.61(5) ?
Cl2 Hg1 Cl1 . . 103.42(6) ?
C8 N1 N2 . . 118.3(5) ?
C10 N2 N1 . . 117.2(5) ?
C10 N2 HN2 . . 120(3) ?
N1 N2 HN2 . . 122(3) ?
C10 N3 C11 . . 126.7(5) ?
C10 N3 HN3 . . 115(4) ?
C11 N3 HN3 . . 118(4) ?
C20 N4 N5 . . 115.1(5) ?
C22 N5 N4 . . 118.5(5) ?
C22 N5 HN5 . . 117(5) ?
N4 N5 HN5 . . 121(5) ?
C22 N6 C23 . . 126.3(6) ?
C22 N6 HN6 . . 112(4) ?
C23 N6 HN6 . . 121(4) ?
C4 O1 C7 . . 105.2(6) ?
C5 O2 C7 . . 106.4(6) ?
C15 O3 C19 . . 105.1(5) ?
C16 O4 C19 . . 104.5(5) ?
C10 S1 Hg1 . . 110.21(18) ?
C22 S2 Hg1 . . 104.2(2) ?

loop_
_geom_bond_atom_site_label_1
_geom_bond_atom_site_label_2
_geom_bond_site_symmetry_2
_geom_bond_distance
_geom_bond_publ_flag
C1 C2 . 1.392(9) ?
C1 C6 . 1.403(8) ?
C1 C8 . 1.483(8) ?
C2 C3 . 1.406(10) ?
C2 H2 . 0.99(6) ?
C3 C4 . 1.358(10) ?
C3 H3 . 0.95(7) ?
C4 O1 . 1.366(8) ?
C4 C5 . 1.368(9) ?
C5 C6 . 1.340(9) ?
C5 O2 . 1.383(7) ?
C6 H6 . 0.87(6) ?
C7 O1 . 1.410(10) ?
C7 O2 . 1.424(10) ?
C7 H7A . 0.9700 ?
C7 H7B . 0.9700 ?
C8 N1 . 1.281(6) ?
C8 C9 . 1.493(8) ?
C9 H9A . 0.9600 ?
C9 H9B . 0.9600 ?
C9 H9C . 0.9600 ?
C10 N3 . 1.312(7) ?
C10 N2 . 1.349(7) ?
C10 S1 . 1.725(5) ?
C11 N3 . 1.464(7) ?
C11 C12 . 1.504(9) ?
C11 H11A . 0.97(5) ?
C11 H11B . 0.95(6) ?
C12 H12A . 0.92(6) ?
C12 H12B . 1.16(8) ?
C12 H12C . 1.01(7) ?
C13 C18 . 1.381(8) ?
C13 C14 . 1.393(8) ?
C13 C20 . 1.485(8) ?
C14 C15 . 1.357(8) ?
C14 H14 . 0.84(6) ?
C15 C16 . 1.357(9) ?
C15 O3 . 1.381(7) ?
C16 C17 . 1.359(10) ?
C16 O4 . 1.391(8) ?
C17 C18 . 1.404(9) ?
C17 H17 . 1.05(6) ?
C18 H18 . 0.91(6) ?
C19 O3 . 1.415(8) ?
C19 O4 . 1.429(8) ?
C19 H19A . 0.9700 ?
C19 H19B . 0.9700 ?
C20 N4 . 1.293(7) ?
C20 C21 . 1.495(7) ?
C21 H21A . 0.9600 ?
C21 H21B . 0.9600 ?
C21 H21C . 0.9600 ?
C22 N6 . 1.315(7) ?
C22 N5 . 1.353(7) ?
C22 S2 . 1.720(6) ?
C23 N6 . 1.466(8) ?
C23 C24 . 1.478(11) ?
C23 H23A . 0.96(6) ?
C23 H23B . 0.90(7) ?
C24 H24A . 1.21(7) ?
C24 H24B . 1.01(7) ?
C24 H24C . 1.16(9) ?
Cl1 Hg1 . 2.5681(15) ?
Cl2 Hg1 . 2.5133(15) ?
Hg1 S1 . 2.4832(14) ?
Hg1 S2 . 2.4878(16) ?
N1 N2 . 1.390(6) ?
N2 HN2 . 0.83(5) ?
N3 HN3 . 0.76(5) ?
N4 N5 . 1.399(6) ?
N5 HN5 . 0.85(7) ?
N6 HN6 . 0.87(6) ?

loop_
_geom_hbond_atom_site_label_D
_geom_hbond_atom_site_label_H
_geom_hbond_atom_site_label_A
_geom_hbond_site_symmetry_A
_geom_hbond_distance_DH
_geom_hbond_distance_HA
_geom_hbond_distance_DA
_geom_hbond_angle_DHA
_geom_hbond_publ_flag
C7 H7B S1 2_655 0.97 2.85 3.642(8) 139.4 yes
C9 H9C Cl2 . 0.96 2.89 3.474(7) 120.6 yes
C21 H21A Cl1 . 0.96 2.90 3.675(6) 139.0 yes
C21 H21B Cl2 1_565 0.96 2.95 3.707(6) 136.1 yes
N2 HN2 Cl2 . 0.83(5) 2.53(5) 3.354(5) 170(4) yes
N3 HN3 Cl1 2_665 0.76(5) 2.68(5) 3.293(5) 140(4) yes
N3 HN3 N1 . 0.76(5) 2.22(5) 2.604(6) 113(4) yes
N5 HN5 Cl1 . 0.85(7) 2.53(7) 3.233(6) 141(6) yes
N6 HN6 Cl2 2_664 0.87(6) 2.58(6) 3.300(5) 141(5) yes
N6 HN6 N4 . 0.87(6) 2.19(6) 2.649(7) 112(5) yes
C23 H23A S2 . 0.96(6) 2.60(6) 3.134(8) 115(4) yes
C24 H24A Cl2 2_664 1.21(7) 2.77(7) 3.739(9) 137(4) yes
C24 H24B O3 2_674 1.01(7) 2.60(7) 3.513(11) 151(6) yes

loop_
_geom_torsion_atom_site_label_1
_geom_torsion_atom_site_label_2
_geom_torsion_atom_site_label_3
_geom_torsion_atom_site_label_4
_geom_torsion_site_symmetry_1
_geom_torsion_site_symmetry_2
_geom_torsion_site_symmetry_3
_geom_torsion_site_symmetry_4
_geom_torsion
_geom_torsion_publ_flag
C6 C1 C2 C3 . . . . 0.4(11) ?
C8 C1 C2 C3 . . . . 179.7(7) ?
C1 C2 C3 C4 . . . . -0.9(13) ?
C2 C3 C4 O1 . . . . 179.8(7) ?
C2 C3 C4 C5 . . . . 1.3(13) ?
C3 C4 C5 C6 . . . . -1.3(12) ?
O1 C4 C5 C6 . . . . 179.9(6) ?
C3 C4 C5 O2 . . . . 178.7(7) ?
O1 C4 C5 O2 . . . . 0.0(8) ?
C4 C5 C6 C1 . . . . 0.8(10) ?
O2 C5 C6 C1 . . . . -179.2(6) ?
C2 C1 C6 C5 . . . . -0.4(9) ?
C8 C1 C6 C5 . . . . -179.7(6) ?
C2 C1 C8 N1 . . . . 5.8(9) ?
C6 C1 C8 N1 . . . . -174.9(5) ?
C2 C1 C8 C9 . . . . -174.6(6) ?
C6 C1 C8 C9 . . . . 4.7(9) ?
C18 C13 C14 C15 . . . . -1.3(9) ?
C20 C13 C14 C15 . . . . 179.8(6) ?
C13 C14 C15 C16 . . . . 1.5(10) ?
C13 C14 C15 O3 . . . . 179.6(6) ?
C14 C15 C16 C17 . . . . -0.8(12) ?
O3 C15 C16 C17 . . . . -179.2(7) ?
C14 C15 C16 O4 . . . . 178.1(6) ?
O3 C15 C16 O4 . . . . -0.3(8) ?
C15 C16 C17 C18 . . . . 0.0(13) ?
O4 C16 C17 C18 . . . . -178.8(7) ?
C14 C13 C18 C17 . . . . 0.5(11) ?
C20 C13 C18 C17 . . . . 179.5(7) ?
C16 C17 C18 C13 . . . . 0.2(13) ?
C18 C13 C20 N4 . . . . 11.1(8) ?
C14 C13 C20 N4 . . . . -170.0(5) ?
C18 C13 C20 C21 . . . . -168.9(6) ?
C14 C13 C20 C21 . . . . 10.0(8) ?
C1 C8 N1 N2 . . . . -178.1(4) ?
C9 C8 N1 N2 . . . . 2.4(9) ?
N3 C10 N2 N1 . . . . 3.7(7) ?
S1 C10 N2 N1 . . . . -177.4(4) ?
C8 N1 N2 C10 . . . . -171.7(5) ?
N2 C10 N3 C11 . . . . 179.6(5) ?
S1 C10 N3 C11 . . . . 0.7(8) ?
C12 C11 N3 C10 . . . . -93.9(8) ?
C13 C20 N4 N5 . . . . -174.3(5) ?
C21 C20 N4 N5 . . . . 5.8(8) ?
N6 C22 N5 N4 . . . . 11.4(8) ?
S2 C22 N5 N4 . . . . -172.4(4) ?
C20 N4 N5 C22 . . . . -168.8(5) ?
N5 C22 N6 C23 . . . . 177.1(6) ?
S2 C22 N6 C23 . . . . 1.1(9) ?
C24 C23 N6 C22 . . . . -106.9(8) ?
C3 C4 O1 C7 . . . . 179.6(8) ?
C5 C4 O1 C7 . . . . -1.7(8) ?
O2 C7 O1 C4 . . . . 2.8(8) ?
C6 C5 O2 C7 . . . . -178.1(7) ?
C4 C5 O2 C7 . . . . 1.8(8) ?
O1 C7 O2 C5 . . . . -2.9(8) ?
C16 C15 O3 C19 . . . . -8.3(8) ?
C14 C15 O3 C19 . . . . 173.4(7) ?
O4 C19 O3 C15 . . . . 13.6(8) ?
C15 C16 O4 C19 . . . . 8.6(8) ?
C17 C16 O4 C19 . . . . -172.5(9) ?
O3 C19 O4 C16 . . . . -13.7(8) ?
N3 C10 S1 Hg1 . . . . -153.3(4) ?
N2 C10 S1 Hg1 . . . . 27.9(5) ?
N6 C22 S2 Hg1 . . . . -132.1(5) ?
N5 C22 S2 Hg1 . . . . 52.0(5) ?
